data_7035898
loop_
_publ_author_name
'Tyagi, Nidhi'
'Viji, Mambattakkara'
'Karunakaran, Suneesh C.'
'Varughese, Sunil'
'Ganesan, Shilpa'
'Priya, Sulochana'
'Saneesh Babu, P. S.'
'Nair, Asha S.'
'Ramaiah, Danaboyina'

_publ_section_title
;
 Enhancement in intramolecular interactions and in vitro biological
 activity of a tripodal tetradentate system upon complexation.
;
_journal_issue 35
_journal_name_full 'Dalton transactions (Cambridge, England : 2003)'
_journal_page_first 15591
_journal_page_last 15601
_journal_paper_doi 10.1039/c5dt00450k
_journal_volume 44
_journal_year 2015
_chemical_formula_sum 'C75 H78 Cl2 Cu N12 O21'
_chemical_formula_weight 1617.93
_chemical_name_systematic
;
 C69 H56 Cu N10 O7, 2(Cl O4), 2(C3 H7 N O), 4(H2 O)
;
_space_group_crystal_system triclinic
_space_group_IT_number 2
_space_group_name_Hall '-P 1'
_space_group_name_H-M_alt 'P -1'
_symmetry_space_group_name_Hall '-P 1'
_symmetry_space_group_name_H-M 'P -1'
_atom_sites_solution_hydrogens mixed
_audit_creation_method SHELXL-2013
_audit_update_record
;
2015-07-17 deposited with the CCDC.
2015-07-20 downloaded from the CCDC.
;
_cell_angle_alpha 82.582(8)
_cell_angle_beta 80.483(19)
_cell_angle_gamma 88.567(19)
_cell_formula_units_Z 2
_cell_length_a 15.244(8)
_cell_length_b 15.370(9)
_cell_length_c 17.480(9)
_cell_measurement_reflns_used 5554
_cell_measurement_temperature 123(2)
_cell_measurement_theta_max 27.5
_cell_measurement_theta_min 3.0
_cell_volume 4005(4)
_computing_cell_refinement
;
CrystalClear-SM Expert 2.0 r14k (Rigaku, 2012)
;
_computing_data_collection
;
CrystalClear-SM Expert 2.0 r14k (Rigaku, 2012)
;
_computing_data_reduction
;
CrystalClear-SM Expert 2.0 r14k (Rigaku, 2012)
;
_computing_molecular_graphics 'Mercury 3.5'
_computing_publication_material 'Word 2010'
_computing_structure_refinement 'SHELXL-2013 (Sheldrick, 2013)'
_computing_structure_solution 'SHELXL-2013 (Sheldrick, 2013)'
_diffrn_ambient_temperature 123(2)
_diffrn_measured_fraction_theta_full 0.975
_diffrn_measured_fraction_theta_max 0.969
_diffrn_measurement_device_type
;
Rigaku Saturn724+ (4x4 bin mode)
;
_diffrn_measurement_method 'profile data from \w-scans'
_diffrn_radiation_type MoK\a
_diffrn_radiation_wavelength 0.71073
_diffrn_reflns_av_R_equivalents 0.0688
_diffrn_reflns_av_unetI/netI 0.1288
_diffrn_reflns_laue_measured_fraction_full 0.975
_diffrn_reflns_laue_measured_fraction_max 0.969
_diffrn_reflns_limit_h_max 18
_diffrn_reflns_limit_h_min -18
_diffrn_reflns_limit_k_max 19
_diffrn_reflns_limit_k_min -18
_diffrn_reflns_limit_l_max 14
_diffrn_reflns_limit_l_min -21
_diffrn_reflns_number 32463
_diffrn_reflns_point_group_measured_fraction_full 0.975
_diffrn_reflns_point_group_measured_fraction_max 0.969
_diffrn_reflns_theta_full 25.242
_diffrn_reflns_theta_max 26.247
_diffrn_reflns_theta_min 3.001
_exptl_absorpt_coefficient_mu 0.418
_exptl_absorpt_correction_T_max 1.000
_exptl_absorpt_correction_T_min 0.850
_exptl_absorpt_correction_type empirical
_exptl_absorpt_process_details
;
R. H. Blessing Acta Crystallogr., Sect. A, 1995, 51, 33-38
;
_exptl_crystal_colour Green
_exptl_crystal_density_diffrn 1.342
_exptl_crystal_description Block
_exptl_crystal_F_000 1686
_exptl_crystal_size_max 0.200
_exptl_crystal_size_mid 0.200
_exptl_crystal_size_min 0.200
_platon_squeeze_details
;
 Diffuse, disordered solvent molecules could not be adequately modeled.  The
 bypass procedure in Platon (Spek, 1990) was used to remove the electronic
 contribution from these solvents. The total potential solvent accessible void
 volume was 462 \A^3^ and the electron count/cell = 91. Though the exact
 solvent content is not known, from the electron count and the TG experimental results
 it is assumed to be one DMF and three water molecules. But the reported formula reflects
 only the atoms used in the refinement.
;
_refine_diff_density_max 1.224
_refine_diff_density_min -0.558
_refine_diff_density_rms 0.092
_refine_ls_extinction_method none
_refine_ls_goodness_of_fit_ref 1.024
_refine_ls_hydrogen_treatment mixed
_refine_ls_matrix_type full
_refine_ls_number_parameters 1025
_refine_ls_number_reflns 15656
_refine_ls_number_restraints 0
_refine_ls_restrained_S_all 1.024
_refine_ls_R_factor_all 0.1486
_refine_ls_R_factor_gt 0.0941
_refine_ls_shift/su_max 0.012
_refine_ls_shift/su_mean 0.000
_refine_ls_structure_factor_coef Fsqd
_refine_ls_weighting_details 'w=1/[\s^2^(Fo^2^)+(0.1088P)^2^+5.7295P] where P=(Fo^2^+2Fc^2^)/3'
_refine_ls_weighting_scheme calc
_refine_ls_wR_factor_gt 0.2206
_refine_ls_wR_factor_ref 0.2587
_reflns_Friedel_coverage 0.000
_reflns_number_gt 9138
_reflns_number_total 15656
_reflns_threshold_expression 'I > 2\s(I)'
_cod_data_source_file c5dt00450k2.cif
_cod_data_source_block shelx
_cod_depositor_comments
;
The following automatic conversions were performed:

'_exptl_absorpt_correction_type' value 'Empirical' changed to
'empirical' according to
/usr/data/users/saulius/crontab/automatic-downloads/rss-feeds/RSC/lib/dictionaries/cif_core.dic
dictionary named 'cif_core.dic' version 2.4.2 from 2011-04-26.

Automatic conversion script
Id: cif_fix_values 3271 2015-04-21 07:52:19Z andrius 

 Adding full bibliography for 7035897--7035898.cif.
;
_cod_database_code 7035898
_audit_block_doi 10.5517/cc133zbj
_shelx_space_group_comment
;
The symmetry employed for this shelxl refinement is uniquely defined
by the following loop, which should always be used as a source of
symmetry information in preference to the above space-group names.
They are only intended as comments.
;
_shelx_estimated_absorpt_t_min 0.921
_shelx_estimated_absorpt_t_max 0.921
_shelxl_version_number 2013-4

loop_
_space_group_symop_operation_xyz
'x, y, z'
'-x, -y, -z'

loop_
_atom_site_label
_atom_site_type_symbol
_atom_site_fract_x
_atom_site_fract_y
_atom_site_fract_z
_atom_site_U_iso_or_equiv
_atom_site_adp_type
_atom_site_occupancy
_atom_site_site_symmetry_order
_atom_site_calc_flag
_atom_site_refinement_flags_posn
_atom_site_refinement_flags_adp
H6A H 0.404(4) 0.837(4) 0.387(3) 0.029(16) Uiso 1 1 d . .
H6B H 0.414(4) 0.805(4) 0.465(3) 0.032(16) Uiso 1 1 d . .
C1 C 0.1283(6) 0.3118(7) 0.0935(5) 0.072(3) Uani 1 1 d . .
H1 H 0.0761 0.3375 0.0770 0.087 Uiso 1 1 calc R U
C2 C 0.1661(7) 0.2390(7) 0.0614(4) 0.077(3) Uani 1 1 d . .
H2 H 0.1396 0.2156 0.0230 0.093 Uiso 1 1 calc R U
C3 C 0.5738(5) 0.3622(4) 0.1175(4) 0.0519(18) Uani 1 1 d . .
H3 H 0.6164 0.3165 0.1105 0.062 Uiso 1 1 calc R U
C4 C 0.2875(7) 0.1244(5) 0.0531(4) 0.065(3) Uani 1 1 d . .
H4 H 0.2648 0.0990 0.0136 0.079 Uiso 1 1 calc R U
C5 C 0.3600(6) 0.0903(5) 0.0786(4) 0.059(2) Uani 1 1 d . .
H5 H 0.3875 0.0406 0.0575 0.071 Uiso 1 1 calc R U
C6 C 0.1671(5) 0.9653(4) 0.1939(4) 0.0466(17) Uani 1 1 d . .
H6 H 0.1520 1.0113 0.1565 0.056 Uiso 1 1 calc R U
C7 C 0.1602(4) 0.7027(4) 0.7618(3) 0.0385(14) Uani 1 1 d . .
H7 H 0.1076 0.6853 0.7973 0.046 Uiso 1 1 calc R U
C8 C -0.0322(5) 1.0196(4) 0.3394(4) 0.0498(18) Uani 1 1 d . .
H8 H 0.0063 1.0449 0.2940 0.060 Uiso 1 1 calc R U
C9 C 0.1656(5) 0.3473(5) 0.1492(4) 0.0530(19) Uani 1 1 d . .
H9 H 0.1392 0.3977 0.1701 0.064 Uiso 1 1 calc R U
C10 C 0.4982(5) 0.3156(4) 0.0146(4) 0.0525(19) Uani 1 1 d . .
H10 H 0.5390 0.2688 0.0061 0.063 Uiso 1 1 calc R U
C11 C 0.3968(5) 0.1258(4) 0.1356(3) 0.0494(18) Uani 1 1 d . .
H11 H 0.4497 0.1012 0.1515 0.059 Uiso 1 1 calc R U
C12 C 0.1417(4) 0.8817(4) 0.1895(4) 0.0420(15) Uani 1 1 d . .
H12 H 0.1099 0.8680 0.1502 0.050 Uiso 1 1 calc R U
C13 C 0.2422(5) 0.1998(5) 0.0844(4) 0.054(2) Uani 1 1 d . .
C14 C 0.4305(5) 0.3295(4) -0.0279(4) 0.0520(19) Uani 1 1 d . .
H14 H 0.4262 0.2922 -0.0664 0.062 Uiso 1 1 calc R U
C15 C 0.5797(5) 0.4176(4) 0.1729(4) 0.0505(18) Uani 1 1 d . .
H15 H 0.6264 0.4102 0.2030 0.061 Uiso 1 1 calc R U
C16 C 0.5074(5) 0.3718(4) 0.0721(3) 0.0424(16) Uani 1 1 d . .
C17 C 0.2401(4) 0.3110(4) 0.1746(3) 0.0356(14) Uani 1 1 d . .
C18 C 0.3568(5) 0.1961(3) 0.1688(3) 0.0352(15) Uani 1 1 d . .
C19 C 0.3667(5) 0.3968(4) -0.0172(4) 0.0427(16) Uani 1 1 d . .
H19 H 0.3201 0.4038 -0.0475 0.051 Uiso 1 1 calc R U
C20 C -0.3240(4) 0.9960(4) 0.5000(4) 0.0452(17) Uani 1 1 d . .
H20 H -0.3852 1.0119 0.5083 0.054 Uiso 1 1 calc R U
C21 C -0.2692(5) 1.0323(3) 0.4339(4) 0.0433(16) Uani 1 1 d . .
H21 H -0.2929 1.0734 0.3972 0.052 Uiso 1 1 calc R U
C22 C -0.1187(5) 1.0450(4) 0.3521(4) 0.0460(17) Uani 1 1 d . .
H22 H -0.1402 1.0873 0.3150 0.055 Uiso 1 1 calc R U
C23 C 0.0016(5) 0.9552(4) 0.3940(4) 0.0439(16) Uani 1 1 d . .
H23 H 0.0620 0.9368 0.3841 0.053 Uiso 1 1 calc R U
C24 C 0.3725(4) 0.4521(4) 0.0374(3) 0.0373(15) Uani 1 1 d . .
C25 C 0.2119(4) 0.8348(3) 0.3039(3) 0.0301(13) Uani 1 1 d . .
C26 C 0.2140(4) 0.9858(4) 0.2509(4) 0.0425(16) Uani 1 1 d . .
H26 H 0.2309 1.0450 0.2507 0.051 Uiso 1 1 calc R U
C27 C 0.2807(4) 0.2354(4) 0.1432(3) 0.0359(14) Uani 1 1 d . .
C28 C 0.2461(4) 0.6457(4) 0.1228(4) 0.0388(15) Uani 1 1 d . .
H28A H 0.2294 0.6733 0.0728 0.047 Uiso 1 1 calc R U
H28B H 0.2708 0.6919 0.1477 0.047 Uiso 1 1 calc R U
C29 C 0.4414(5) 0.4411(4) 0.0838(3) 0.0402(16) Uani 1 1 d . .
C30 C 0.3077(4) 0.7702(4) 0.7321(3) 0.0375(14) Uani 1 1 d . .
H30 H 0.3541 0.7983 0.7497 0.045 Uiso 1 1 calc R U
C31 C 0.6305(4) 0.5976(4) 0.3463(3) 0.0369(14) Uani 1 1 d . .
H31 H 0.6808 0.6330 0.3242 0.044 Uiso 1 1 calc R U
C32 C 0.1028(4) 0.6749(4) 0.2145(3) 0.0350(14) Uani 1 1 d . .
H32A H 0.0804 0.7152 0.1731 0.042 Uiso 1 1 calc R U
H32B H 0.0509 0.6452 0.2486 0.042 Uiso 1 1 calc R U
C33 C -0.2904(4) 0.9351(3) 0.5558(4) 0.0365(14) Uani 1 1 d . .
H33 H -0.3287 0.9104 0.6014 0.044 Uiso 1 1 calc R U
C34 C 0.3063(5) 0.5230(4) 0.0492(3) 0.0382(14) Uani 1 1 d . .
C35 C 0.4479(4) 0.4964(4) 0.1411(3) 0.0355(14) Uani 1 1 d . .
C36 C 0.5698(4) 0.4509(4) 0.3912(3) 0.0363(14) Uani 1 1 d . .
H36 H 0.5771 0.3891 0.4007 0.044 Uiso 1 1 calc R U
C37 C 0.3937(4) 0.2309(4) 0.2316(3) 0.0359(14) Uani 1 1 d . .
C38 C -0.1676(4) 0.8483(3) 0.6029(3) 0.0278(12) Uani 1 1 d . .
C39 C 0.3944(4) 0.3453(3) 0.3182(3) 0.0327(13) Uani 1 1 d . .
H39A H 0.3962 0.4100 0.3061 0.039 Uiso 1 1 calc R U
H39B H 0.4562 0.3240 0.3178 0.039 Uiso 1 1 calc R U
C40 C 0.2365(4) 0.9234(4) 0.3071(4) 0.0359(14) Uani 1 1 d . .
H40 H 0.2672 0.9380 0.3468 0.043 Uiso 1 1 calc R U
C41 C 0.1852(4) 0.6018(3) 0.3622(3) 0.0295(13) Uani 1 1 d . .
H41A H 0.2298 0.5664 0.3317 0.035 Uiso 1 1 calc R U
H41B H 0.1258 0.5756 0.3655 0.035 Uiso 1 1 calc R U
C42 C 0.5156(5) 0.4854(4) 0.1846(4) 0.0457(16) Uani 1 1 d . .
H42 H 0.5197 0.5234 0.2226 0.055 Uiso 1 1 calc R U
C43 C 0.5475(4) 0.6369(4) 0.3643(3) 0.0311(13) Uani 1 1 d . .
H43 H 0.5404 0.6987 0.3556 0.037 Uiso 1 1 calc R U
C44 C -0.0408(4) 0.7677(3) 0.6471(3) 0.0345(13) Uani 1 1 d . .
H44A H -0.0754 0.7747 0.6991 0.041 Uiso 1 1 calc R U
H44B H 0.0215 0.7845 0.6471 0.041 Uiso 1 1 calc R U
C45 C 0.2485(4) 0.5192(3) 0.4704(3) 0.0282(12) Uani 1 1 d . .
H45A H 0.2373 0.5087 0.5283 0.034 Uiso 1 1 calc R U
H45B H 0.2226 0.4701 0.4502 0.034 Uiso 1 1 calc R U
C46 C 0.6406(4) 0.5051(4) 0.3605(3) 0.0363(14) Uani 1 1 d . .
H46 H 0.6980 0.4800 0.3485 0.044 Uiso 1 1 calc R U
C47 C 0.4751(4) 0.5820(4) 0.3956(3) 0.0299(12) Uani 1 1 d . .
C48 C 0.3459(4) 0.5251(3) 0.4410(3) 0.0249(12) Uani 1 1 d . .
C49 C -0.0434(4) 0.6701(4) 0.6329(3) 0.0325(13) Uani 1 1 d . .
H49A H -0.1029 0.6457 0.6555 0.039 Uiso 1 1 calc R U
H49B H -0.0340 0.6668 0.5759 0.039 Uiso 1 1 calc R U
C50 C 0.3410(4) 0.3208(3) 0.3996(3) 0.0292(12) Uani 1 1 d . .
H50A H 0.2787 0.3409 0.3999 0.035 Uiso 1 1 calc R U
H50B H 0.3405 0.2561 0.4127 0.035 Uiso 1 1 calc R U
C51 C -0.0536(4) 0.9197(4) 0.4610(4) 0.0368(14) Uani 1 1 d . .
C52 C -0.1773(5) 1.0098(4) 0.4193(3) 0.0368(14) Uani 1 1 d . .
C53 C 0.2315(5) 0.7438(4) 0.7852(4) 0.0409(15) Uani 1 1 d . .
H53 H 0.2275 0.7538 0.8382 0.049 Uiso 1 1 calc R U
C54 C 0.1862(4) 0.6949(3) 0.3239(3) 0.0261(12) Uani 1 1 d . .
C55 C -0.0183(4) 0.8555(4) 0.5187(3) 0.0365(14) Uani 1 1 d . .
C56 C 0.3174(4) 0.7565(3) 0.6548(3) 0.0328(13) Uani 1 1 d . .
H56 H 0.3697 0.7746 0.6193 0.039 Uiso 1 1 calc R U
C57 C 0.1274(4) 0.6263(3) 0.4982(3) 0.0277(12) Uani 1 1 d . .
H57A H 0.0923 0.6733 0.4729 0.033 Uiso 1 1 calc R U
H57B H 0.0890 0.5741 0.5158 0.033 Uiso 1 1 calc R U
C58 C 0.1718(4) 0.6891(3) 0.6835(3) 0.0299(12) Uani 1 1 d . .
C59 C 0.0274(4) 0.6146(4) 0.6693(3) 0.0339(13) Uani 1 1 d . .
H59A H 0.0143 0.6130 0.7269 0.041 Uiso 1 1 calc R U
H59B H 0.0246 0.5537 0.6571 0.041 Uiso 1 1 calc R U
C60 C -0.2012(4) 0.9114(3) 0.5438(3) 0.0288(12) Uani 1 1 d . .
C61 C 0.2485(4) 0.7153(3) 0.6297(3) 0.0272(12) Uani 1 1 d . .
C62 C 0.2811(4) 0.3496(4) 0.2338(3) 0.0331(13) Uani 1 1 d . .
C63 C 0.1639(4) 0.6056(4) 0.1765(3) 0.0347(14) Uani 1 1 d . .
H63A H 0.1831 0.5632 0.2181 0.042 Uiso 1 1 calc R U
H63B H 0.1299 0.5731 0.1459 0.042 Uiso 1 1 calc R U
C64 C 0.3777(4) 0.5633(4) 0.1573(3) 0.0346(14) Uani 1 1 d . .
C65 C -0.1440(4) 0.9470(3) 0.4744(3) 0.0317(13) Uani 1 1 d . .
C66 C 0.4871(4) 0.4902(3) 0.4079(3) 0.0277(12) Uani 1 1 d . .
C67 C 0.1605(4) 0.6562(3) 0.5657(3) 0.0250(12) Uani 1 1 d . .
C68 C 0.1657(4) 0.8176(4) 0.2468(3) 0.0303(13) Uani 1 1 d . .
C69 C 0.3801(4) 0.3619(3) 0.4607(3) 0.0303(13) Uani 1 1 d . .
H69A H 0.3369 0.3558 0.5100 0.036 Uiso 1 1 calc R U
H69B H 0.4345 0.3290 0.4710 0.036 Uiso 1 1 calc R U
N2 N 0.2071(3) 0.6041(3) 0.4426(3) 0.0265(10) Uani 1 1 d . .
N3 N 0.2408(3) 0.6944(3) 0.5560(3) 0.0266(10) Uani 1 1 d . .
N4 N 0.2262(3) 0.7571(3) 0.3516(2) 0.0270(10) Uani 1 1 d . .
N5 N 0.3853(3) 0.6019(3) 0.4173(3) 0.0277(10) Uani 1 1 d . .
N70 N 0.1491(3) 0.7257(3) 0.2609(2) 0.0255(10) Uani 1 1 d . .
N72 N 0.3154(3) 0.5763(3) 0.1069(3) 0.0378(12) Uani 1 1 d . .
N78 N -0.0773(3) 0.8264(3) 0.5870(3) 0.0304(11) Uani 1 1 d . .
N81 N 0.3563(3) 0.3080(3) 0.2569(2) 0.0276(10) Uani 1 1 d . .
N82 N 0.1186(3) 0.6493(3) 0.6404(3) 0.0268(10) Uani 1 1 d . .
N83 N 0.4031(3) 0.4565(3) 0.4380(3) 0.0291(10) Uani 1 1 d . .
O6 O 0.3770(3) 0.8029(3) 0.4301(3) 0.0370(10) Uani 1 1 d . .
O71 O 0.3746(3) 0.6063(3) 0.2125(3) 0.0472(11) Uani 1 1 d . .
O73 O 0.0581(3) 0.8268(3) 0.5077(3) 0.0447(11) Uani 1 1 d . .
O74 O 0.2463(3) 0.5374(3) 0.0110(2) 0.0493(12) Uani 1 1 d . .
O80 O 0.4550(3) 0.1952(3) 0.2611(2) 0.0446(11) Uani 1 1 d . .
O84 O 0.2513(3) 0.4154(2) 0.2622(2) 0.0412(11) Uani 1 1 d . .
O85 O -0.2129(3) 0.8182(2) 0.6643(2) 0.0361(9) Uani 1 1 d . .
Cu1 Cu 0.29621(4) 0.70593(4) 0.43645(4) 0.0265(2) Uani 1 1 d . .
C101 C 0.5367(6) 0.9019(5) 0.1147(4) 0.063(2) Uani 1 1 d . .
H10A H 0.5599 0.9617 0.1078 0.095 Uiso 1 1 calc R U
H10B H 0.4979 0.8969 0.0761 0.095 Uiso 1 1 calc R U
H10C H 0.5863 0.8603 0.1074 0.095 Uiso 1 1 calc R U
C102 C 0.4374(5) 0.7999(5) 0.2096(4) 0.059(2) Uani 1 1 d . .
H10D H 0.3986 0.7978 0.2605 0.088 Uiso 1 1 calc R U
H10E H 0.4794 0.7506 0.2108 0.088 Uiso 1 1 calc R U
H10F H 0.4012 0.7960 0.1688 0.088 Uiso 1 1 calc R U
C104 C 0.4889(4) 0.9358(4) 0.2468(3) 0.0386(15) Uani 1 1 d . .
H104 H 0.5229 0.9878 0.2308 0.046 Uiso 1 1 calc R U
N106 N 0.4863(4) 0.8819(3) 0.1931(3) 0.0444(14) Uani 1 1 d . .
O108 O 0.4514(3) 0.9241(3) 0.3150(2) 0.0456(11) Uani 1 1 d . .
C115 C 0.2716(9) 0.0604(15) 0.7645(9) 0.225(11) Uani 1 1 d . .
H11A H 0.3261 0.0320 0.7413 0.337 Uiso 1 1 calc R U
H11B H 0.2238 0.0170 0.7794 0.337 Uiso 1 1 calc R U
H11C H 0.2823 0.0853 0.8110 0.337 Uiso 1 1 calc R U
C116 C 0.1467(9) 0.1489(8) 0.7266(7) 0.124(5) Uani 1 1 d . .
H11D H 0.1234 0.1199 0.7791 0.186 Uiso 1 1 calc R U
H11E H 0.1160 0.1263 0.6883 0.186 Uiso 1 1 calc R U
H11F H 0.1368 0.2123 0.7248 0.186 Uiso 1 1 calc R U
C117 C 0.2933(13) 0.1581(9) 0.6441(6) 0.159(8) Uani 1 1 d . .
H117 H 0.2553 0.1800 0.6081 0.191 Uiso 1 1 calc R U
N119 N 0.2457(7) 0.1304(7) 0.7075(5) 0.103(3) Uani 1 1 d . .
O119 O 0.3602(5) 0.1665(6) 0.6152(6) 0.139(4) Uani 1 1 d . .
O103 O 0.1318(4) 0.3860(4) 0.6519(4) 0.0861(19) Uani 1 1 d . .
O105 O 0.1596(4) 0.3216(3) 0.5387(3) 0.0714(16) Uani 1 1 d . .
O107 O 0.0495(4) 0.4295(3) 0.5547(4) 0.0785(18) Uani 1 1 d . .
O109 O 0.0277(3) 0.2899(3) 0.6240(3) 0.0625(14) Uani 1 1 d . .
Cl90 Cl 0.09239(10) 0.35663(10) 0.59320(9) 0.0395(4) Uani 1 1 d . .
O9 O 0.3747(5) 0.8845(4) 1.0044(4) 0.109(3) Uani 1 1 d . .
O11 O 0.2724(4) 0.7978(3) 0.9630(3) 0.0769(18) Uani 1 1 d . .
O13 O 0.3628(5) 0.8917(5) 0.8727(3) 0.105(3) Uani 1 1 d . .
O17 O 0.2551(5) 0.9506(4) 0.9592(4) 0.097(2) Uani 1 1 d . .
Cl91 Cl 0.31461(13) 0.88147(11) 0.95124(10) 0.0510(4) Uani 1 1 d . .
H11G H 0.515(6) 0.108(6) 0.339(5) 0.07(3) Uiso 1 1 d . .
H11H H 0.510(5) 0.027(5) 0.366(4) 0.04(2) Uiso 1 1 d . .
O110 O 0.5188(4) 0.0726(4) 0.3733(3) 0.0467(13) Uani 1 1 d . .
O111 O 0.5057(3) 0.8225(3) 0.5078(3) 0.0466(11) Uani 1 1 d G .
H11I H 0.5376 0.8491 0.4658 0.070 Uiso 1 1 d G U
H11J H 0.5066 0.8526 0.5465 0.070 Uiso 1 1 d G U
O118 O 0.0916(7) 0.6240(8) 0.9762(7) 0.148(4) Uani 1 1 d G .
H11K H 0.0783 0.6762 0.9889 0.222 Uiso 1 1 d G U
H11L H 0.1288 0.5991 1.0051 0.222 Uiso 1 1 d G U
O130 O 0.9842(8) 0.4776(9) 0.1148(6) 0.199(5) Uani 1 1 d . .

loop_
_atom_site_aniso_label
_atom_site_aniso_U_11
_atom_site_aniso_U_22
_atom_site_aniso_U_33
_atom_site_aniso_U_23
_atom_site_aniso_U_13
_atom_site_aniso_U_12
C1 0.056(6) 0.102(7) 0.061(5) 0.010(5) -0.029(4) -0.013(5)
C2 0.073(7) 0.121(8) 0.042(4) -0.007(5) -0.020(4) -0.036(6)
C3 0.055(5) 0.039(3) 0.053(4) 0.009(3) 0.001(4) 0.015(3)
C4 0.105(8) 0.063(5) 0.031(4) -0.019(4) -0.003(4) -0.033(5)
C5 0.092(7) 0.048(4) 0.033(4) -0.012(3) 0.007(4) -0.013(4)
C6 0.049(5) 0.044(4) 0.042(4) 0.008(3) -0.006(3) 0.003(3)
C7 0.036(4) 0.049(4) 0.030(3) -0.007(3) -0.002(3) 0.008(3)
C8 0.051(5) 0.046(4) 0.045(4) 0.001(3) 0.010(3) -0.007(3)
C9 0.042(5) 0.074(5) 0.039(4) 0.012(3) -0.009(3) -0.003(4)
C10 0.071(6) 0.035(3) 0.042(4) 0.002(3) 0.012(4) 0.012(3)
C11 0.078(6) 0.038(3) 0.028(3) -0.005(3) 0.006(3) -0.006(3)
C12 0.044(4) 0.043(3) 0.037(3) 0.001(3) -0.003(3) -0.002(3)
C13 0.058(5) 0.062(4) 0.041(4) -0.004(3) -0.004(3) -0.034(4)
C14 0.063(5) 0.045(4) 0.042(4) -0.011(3) 0.014(4) 0.001(4)
C15 0.034(4) 0.055(4) 0.055(4) 0.010(4) 0.001(3) 0.007(3)
C16 0.045(4) 0.038(3) 0.033(3) 0.008(3) 0.014(3) 0.006(3)
C17 0.042(4) 0.038(3) 0.025(3) 0.006(3) -0.006(3) -0.006(3)
C18 0.058(4) 0.027(3) 0.018(3) -0.001(2) 0.001(3) -0.007(3)
C19 0.042(4) 0.041(3) 0.043(4) -0.007(3) 0.000(3) 0.004(3)
C20 0.030(4) 0.024(3) 0.082(5) 0.000(3) -0.017(3) 0.005(3)
C21 0.048(4) 0.016(3) 0.066(4) -0.001(3) -0.015(3) 0.006(3)
C22 0.064(5) 0.035(3) 0.038(3) 0.000(3) -0.008(3) 0.005(3)
C23 0.041(4) 0.039(3) 0.053(4) -0.020(3) 0.001(3) 0.002(3)
C24 0.047(4) 0.030(3) 0.029(3) -0.001(2) 0.009(3) 0.003(3)
C25 0.031(3) 0.025(3) 0.033(3) -0.008(2) 0.001(3) 0.002(2)
C26 0.043(4) 0.023(3) 0.055(4) 0.001(3) 0.005(3) -0.003(3)
C27 0.036(4) 0.046(3) 0.025(3) -0.002(3) -0.002(3) -0.012(3)
C28 0.042(4) 0.033(3) 0.040(3) -0.006(3) 0.000(3) 0.008(3)
C29 0.046(4) 0.034(3) 0.032(3) 0.004(3) 0.014(3) -0.003(3)
C30 0.036(4) 0.039(3) 0.040(3) -0.008(3) -0.014(3) 0.006(3)
C31 0.025(3) 0.047(3) 0.040(3) -0.007(3) -0.006(3) 0.001(3)
C32 0.033(4) 0.039(3) 0.036(3) -0.008(3) -0.013(3) 0.002(3)
C33 0.030(4) 0.025(3) 0.056(4) -0.012(3) -0.007(3) 0.001(2)
C34 0.041(4) 0.040(3) 0.031(3) -0.003(3) -0.001(3) -0.002(3)
C35 0.034(4) 0.033(3) 0.035(3) 0.005(3) 0.000(3) 0.005(3)
C36 0.036(4) 0.032(3) 0.045(3) -0.013(3) -0.012(3) 0.005(3)
C37 0.038(4) 0.034(3) 0.030(3) -0.002(3) 0.007(3) 0.004(3)
C38 0.037(4) 0.019(2) 0.031(3) -0.010(2) -0.009(3) 0.001(2)
C39 0.042(4) 0.025(3) 0.035(3) -0.010(2) -0.012(3) -0.003(3)
C40 0.029(4) 0.037(3) 0.041(3) -0.008(3) -0.002(3) -0.001(3)
C41 0.034(4) 0.022(3) 0.035(3) -0.007(2) -0.010(3) 0.001(2)
C42 0.048(5) 0.047(4) 0.037(3) 0.003(3) 0.001(3) -0.001(3)
C43 0.025(3) 0.032(3) 0.036(3) -0.008(2) 0.000(2) 0.003(2)
C44 0.027(3) 0.033(3) 0.045(3) -0.011(3) -0.006(3) 0.007(3)
C45 0.029(3) 0.026(3) 0.031(3) -0.007(2) -0.007(2) 0.000(2)
C46 0.033(4) 0.045(3) 0.034(3) -0.015(3) -0.009(3) 0.013(3)
C47 0.024(3) 0.038(3) 0.028(3) -0.006(2) -0.004(2) 0.006(2)
C48 0.024(3) 0.029(3) 0.022(3) -0.004(2) -0.004(2) 0.005(2)
C49 0.024(3) 0.038(3) 0.035(3) -0.006(3) -0.005(2) -0.005(3)
C50 0.030(3) 0.023(3) 0.034(3) -0.005(2) -0.004(2) 0.001(2)
C51 0.035(4) 0.033(3) 0.042(3) -0.005(3) -0.004(3) -0.004(3)
C52 0.049(4) 0.025(3) 0.038(3) -0.008(3) -0.008(3) 0.001(3)
C53 0.050(4) 0.042(3) 0.034(3) -0.011(3) -0.012(3) 0.011(3)
C54 0.021(3) 0.030(3) 0.028(3) -0.008(2) -0.003(2) 0.003(2)
C55 0.038(4) 0.031(3) 0.040(3) -0.005(3) -0.005(3) 0.002(3)
C56 0.034(4) 0.026(3) 0.039(3) -0.006(2) -0.007(3) 0.009(2)
C57 0.023(3) 0.029(3) 0.031(3) -0.004(2) -0.002(2) -0.002(2)
C58 0.025(3) 0.030(3) 0.036(3) 0.000(2) -0.014(3) 0.010(2)
C59 0.029(4) 0.032(3) 0.038(3) 0.002(3) -0.002(3) -0.004(3)
C60 0.021(3) 0.023(3) 0.043(3) -0.006(2) -0.008(2) 0.003(2)
C61 0.027(3) 0.023(2) 0.034(3) -0.007(2) -0.009(2) 0.006(2)
C62 0.035(4) 0.035(3) 0.026(3) 0.003(2) 0.000(3) -0.007(3)
C63 0.039(4) 0.033(3) 0.033(3) -0.005(3) -0.006(3) 0.003(3)
C64 0.032(4) 0.036(3) 0.035(3) -0.001(3) -0.005(3) -0.005(3)
C65 0.031(3) 0.023(3) 0.045(3) -0.015(3) -0.011(3) 0.006(2)
C66 0.021(3) 0.027(3) 0.037(3) -0.007(2) -0.009(2) 0.001(2)
C67 0.026(3) 0.023(2) 0.028(3) -0.007(2) -0.006(2) 0.003(2)
C68 0.023(3) 0.038(3) 0.028(3) -0.007(2) 0.005(2) 0.001(2)
C69 0.036(4) 0.022(3) 0.032(3) -0.003(2) -0.004(3) 0.006(2)
N2 0.019(3) 0.027(2) 0.034(2) -0.006(2) -0.005(2) 0.0039(19)
N3 0.025(3) 0.023(2) 0.033(2) -0.0043(19) -0.008(2) 0.0035(19)
N4 0.026(3) 0.025(2) 0.032(2) -0.0066(19) -0.009(2) 0.0006(19)
N5 0.026(3) 0.022(2) 0.035(2) -0.0049(19) -0.006(2) -0.0011(19)
N70 0.024(3) 0.027(2) 0.025(2) -0.0067(19) -0.0007(19) 0.0013(19)
N72 0.037(3) 0.039(3) 0.034(3) -0.003(2) 0.003(2) 0.000(2)
N78 0.018(3) 0.036(2) 0.037(3) -0.005(2) -0.005(2) 0.003(2)
N81 0.033(3) 0.027(2) 0.024(2) -0.0086(19) -0.003(2) 0.001(2)
N82 0.018(3) 0.029(2) 0.033(2) -0.006(2) -0.0049(19) 0.0040(19)
N83 0.031(3) 0.024(2) 0.035(2) -0.006(2) -0.013(2) 0.003(2)
O6 0.040(3) 0.032(2) 0.039(2) 0.003(2) -0.011(2) -0.010(2)
O71 0.052(3) 0.039(2) 0.052(3) -0.015(2) -0.006(2) -0.002(2)
O73 0.021(2) 0.050(2) 0.061(3) -0.013(2) 0.001(2) 0.012(2)
O74 0.049(3) 0.061(3) 0.039(2) -0.015(2) -0.007(2) 0.011(2)
O80 0.046(3) 0.040(2) 0.048(3) -0.007(2) -0.009(2) 0.013(2)
O84 0.048(3) 0.030(2) 0.043(2) -0.0081(19) 0.003(2) 0.0052(19)
O85 0.027(2) 0.035(2) 0.042(2) -0.0035(19) 0.0016(19) 0.0020(18)
Cu1 0.0232(4) 0.0247(3) 0.0331(4) -0.0071(3) -0.0064(3) 0.0008(3)
C101 0.083(6) 0.061(5) 0.046(4) -0.012(4) -0.005(4) -0.014(4)
C102 0.056(5) 0.055(4) 0.062(5) -0.018(4) 0.007(4) -0.020(4)
C104 0.039(4) 0.041(3) 0.035(3) -0.006(3) -0.002(3) -0.005(3)
N106 0.047(4) 0.046(3) 0.039(3) -0.009(2) 0.003(3) -0.011(3)
O108 0.050(3) 0.046(2) 0.039(2) -0.009(2) 0.000(2) -0.009(2)
C115 0.078(10) 0.43(3) 0.133(12) 0.104(16) -0.030(8) 0.030(14)
C116 0.148(13) 0.109(8) 0.144(11) -0.065(8) -0.079(9) 0.054(8)
C117 0.27(2) 0.158(12) 0.059(7) 0.000(7) -0.030(9) -0.162(15)
N119 0.098(7) 0.148(8) 0.065(5) 0.024(5) -0.040(5) -0.056(6)
O119 0.048(5) 0.146(7) 0.223(10) -0.084(7) 0.035(5) -0.037(5)
O103 0.082(5) 0.104(5) 0.089(4) -0.031(4) -0.045(4) -0.004(4)
O105 0.064(4) 0.068(3) 0.070(3) -0.008(3) 0.024(3) -0.002(3)
O107 0.058(4) 0.038(3) 0.144(5) 0.012(3) -0.048(4) 0.001(2)
O109 0.038(3) 0.059(3) 0.080(4) 0.006(3) 0.009(3) -0.013(2)
Cl90 0.0282(9) 0.0401(8) 0.0498(9) -0.0042(7) -0.0061(7) -0.0026(7)
O9 0.138(7) 0.093(4) 0.128(6) -0.054(4) -0.090(5) 0.026(4)
O11 0.109(5) 0.059(3) 0.066(3) -0.005(3) -0.024(3) -0.028(3)
O13 0.135(7) 0.112(5) 0.063(4) -0.020(4) 0.011(4) -0.052(5)
O17 0.113(6) 0.071(4) 0.120(5) -0.041(4) -0.047(4) 0.039(4)
Cl91 0.0556(12) 0.0457(9) 0.0568(10) -0.0140(8) -0.0188(9) 0.0026(8)
O110 0.056(3) 0.032(3) 0.055(3) -0.008(3) -0.016(3) -0.002(2)
O111 0.048(3) 0.042(2) 0.054(3) -0.004(2) -0.019(2) -0.008(2)
O118 0.097(7) 0.194(10) 0.175(9) -0.073(8) -0.057(6) 0.045(7)
O130 0.161(11) 0.291(14) 0.155(9) -0.024(9) -0.042(7) -0.075(10)

loop_
_atom_type_symbol
_atom_type_description
_atom_type_scat_dispersion_real
_atom_type_scat_dispersion_imag
_atom_type_scat_source
C C 0.0033 0.0016 'International Tables Vol C Tables 4.2.6.8 and 6.1.1.4'
H H 0.0000 0.0000 'International Tables Vol C Tables 4.2.6.8 and 6.1.1.4'
N N 0.0061 0.0033 'International Tables Vol C Tables 4.2.6.8 and 6.1.1.4'
O O 0.0106 0.0060 'International Tables Vol C Tables 4.2.6.8 and 6.1.1.4'
Cl Cl 0.1484 0.1585 'International Tables Vol C Tables 4.2.6.8 and 6.1.1.4'
Cu Cu 0.3201 1.2651 'International Tables Vol C Tables 4.2.6.8 and 6.1.1.4'

loop_
_geom_angle_atom_site_label_1
_geom_angle_atom_site_label_2
_geom_angle_atom_site_label_3
_geom_angle
C9 C1 C2 120.7(8)
C9 C1 H1 119.6
C2 C1 H1 119.6
C1 C2 C13 121.0(7)
C1 C2 H2 119.5
C13 C2 H2 119.5
C16 C3 C15 121.5(7)
C16 C3 H3 119.3
C15 C3 H3 119.3
C5 C4 C13 121.2(7)
C5 C4 H4 119.4
C13 C4 H4 119.4
C4 C5 C11 121.7(7)
C4 C5 H5 119.1
C11 C5 H5 119.1
C12 C6 C26 122.6(6)
C12 C6 H6 118.7
C26 C6 H6 118.7
C58 C7 C53 115.9(6)
C58 C7 H7 122.1
C53 C7 H7 122.1
C22 C8 C23 120.5(6)
C22 C8 H8 119.8
C23 C8 H8 119.8
C17 C9 C1 120.8(8)
C17 C9 H9 119.6
C1 C9 H9 119.6
C14 C10 C16 119.8(7)
C14 C10 H10 120.1
C16 C10 H10 120.1
C18 C11 C5 120.3(8)
C18 C11 H11 119.9
C5 C11 H11 119.9
C6 C12 C68 115.5(6)
C6 C12 H12 122.3
C68 C12 H12 122.3
C2 C13 C27 118.7(8)
C2 C13 C4 124.9(8)
C27 C13 C4 116.4(8)
C10 C14 C19 122.9(7)
C10 C14 H14 118.5
C19 C14 H14 118.5
C3 C15 C42 119.8(7)
C3 C15 H15 120.1
C42 C15 H15 120.1
C3 C16 C10 123.5(7)
C3 C16 C29 119.0(6)
C10 C16 C29 117.5(7)
C9 C17 C27 120.0(6)
C9 C17 C62 121.1(6)
C27 C17 C62 118.9(6)
C11 C18 C27 120.3(6)
C11 C18 C37 120.1(6)
C27 C18 C37 119.6(5)
C24 C19 C14 119.4(7)
C24 C19 H19 120.3
C14 C19 H19 120.3
C21 C20 C33 120.5(6)
C21 C20 H20 119.7
C33 C20 H20 119.7
C20 C21 C52 121.3(6)
C20 C21 H21 119.3
C52 C21 H21 119.3
C8 C22 C52 121.2(6)
C8 C22 H22 119.4
C52 C22 H22 119.4
C51 C23 C8 119.9(7)
C51 C23 H23 120.1
C8 C23 H23 120.1
C19 C24 C29 120.5(6)
C19 C24 C34 120.0(6)
C29 C24 C34 119.5(5)
C68 C25 N4 110.1(4)
C68 C25 C40 119.1(5)
N4 C25 C40 130.7(5)
C40 C26 C6 121.8(5)
C40 C26 H26 119.1
C6 C26 H26 119.1
C18 C27 C17 121.3(5)
C18 C27 C13 120.0(6)
C17 C27 C13 118.7(6)
N72 C28 C63 110.3(4)
N72 C28 H28A 109.6
C63 C28 H28A 109.6
N72 C28 H28B 109.6
C63 C28 H28B 109.6
H28A C28 H28B 108.1
C35 C29 C24 121.4(6)
C35 C29 C16 118.8(6)
C24 C29 C16 119.8(6)
C56 C30 C53 121.6(6)
C56 C30 H30 119.2
C53 C30 H30 119.2
C43 C31 C46 120.7(6)
C43 C31 H31 119.7
C46 C31 H31 119.7
N70 C32 C63 111.9(5)
N70 C32 H32A 109.2
C63 C32 H32A 109.2
N70 C32 H32B 109.2
C63 C32 H32B 109.2
H32A C32 H32B 107.9
C60 C33 C20 119.9(6)
C60 C33 H33 120.0
C20 C33 H33 120.0
O74 C34 N72 119.7(6)
O74 C34 C24 123.3(6)
N72 C34 C24 117.0(6)
C42 C35 C29 120.5(6)
C42 C35 C64 120.1(6)
C29 C35 C64 119.3(6)
C46 C36 C66 117.2(5)
C46 C36 H36 121.4
C66 C36 H36 121.4
O80 C37 N81 119.9(5)
O80 C37 C18 122.8(5)
N81 C37 C18 117.3(6)
O85 C38 N78 120.1(5)
O85 C38 C60 123.6(6)
N78 C38 C60 116.2(5)
N81 C39 C50 112.5(4)
N81 C39 H39A 109.1
C50 C39 H39A 109.1
N81 C39 H39B 109.1
C50 C39 H39B 109.1
H39A C39 H39B 107.8
C26 C40 C25 117.1(6)
C26 C40 H40 121.4
C25 C40 H40 121.4
C54 C41 N2 106.7(4)
C54 C41 H41A 110.4
N2 C41 H41A 110.4
C54 C41 H41B 110.4
N2 C41 H41B 110.4
H41A C41 H41B 108.6
C35 C42 C15 120.3(6)
C35 C42 H42 119.8
C15 C42 H42 119.8
C31 C43 C47 117.6(5)
C31 C43 H43 121.2
C47 C43 H43 121.2
N78 C44 C49 111.8(5)
N78 C44 H44A 109.3
C49 C44 H44A 109.3
N78 C44 H44B 109.3
C49 C44 H44B 109.3
H44A C44 H44B 107.9
C48 C45 N2 107.7(4)
C48 C45 H45A 110.2
N2 C45 H45A 110.2
C48 C45 H45B 110.2
N2 C45 H45B 110.2
H45A C45 H45B 108.5
C36 C46 C31 121.9(6)
C36 C46 H46 119.1
C31 C46 H46 119.1
N5 C47 C43 130.4(5)
N5 C47 C66 109.2(5)
C43 C47 C66 120.3(5)
N5 C48 N83 113.3(5)
N5 C48 C45 121.1(5)
N83 C48 C45 125.5(5)
C59 C49 C44 112.1(5)
C59 C49 H49A 109.2
C44 C49 H49A 109.2
C59 C49 H49B 109.2
C44 C49 H49B 109.2
H49A C49 H49B 107.9
C69 C50 C39 111.2(4)
C69 C50 H50A 109.4
C39 C50 H50A 109.4
C69 C50 H50B 109.4
C39 C50 H50B 109.4
H50A C50 H50B 108.0
C23 C51 C65 119.4(6)
C23 C51 C55 120.1(6)
C65 C51 C55 120.5(5)
C22 C52 C65 118.7(6)
C22 C52 C21 123.2(6)
C65 C52 C21 118.1(6)
C30 C53 C7 121.4(6)
C30 C53 H53 119.3
C7 C53 H53 119.3
N4 C54 N70 112.8(4)
N4 C54 C41 120.7(5)
N70 C54 C41 126.5(5)
O73 C55 N78 120.8(5)
O73 C55 C51 122.7(6)
N78 C55 C51 116.5(6)
C30 C56 C61 118.6(6)
C30 C56 H56 120.7
C61 C56 H56 120.7
C67 C57 N2 106.7(4)
C67 C57 H57A 110.4
N2 C57 H57A 110.4
C67 C57 H57B 110.4
N2 C57 H57B 110.4
H57A C57 H57B 108.6
C7 C58 N82 132.3(5)
C7 C58 C61 123.0(5)
N82 C58 C61 104.7(5)
N82 C59 C49 112.3(4)
N82 C59 H59A 109.1
C49 C59 H59A 109.1
N82 C59 H59B 109.1
C49 C59 H59B 109.1
H59A C59 H59B 107.9
C33 C60 C65 120.1(5)
C33 C60 C38 118.9(5)
C65 C60 C38 121.0(5)
N3 C61 C56 130.3(5)
N3 C61 C58 110.2(5)
C56 C61 C58 119.5(5)
O84 C62 N81 120.1(5)
O84 C62 C17 122.7(6)
N81 C62 C17 117.2(5)
C28 C63 C32 112.8(5)
C28 C63 H63A 109.0
C32 C63 H63A 109.0
C28 C63 H63B 109.0
C32 C63 H63B 109.0
H63A C63 H63B 107.8
O71 C64 N72 121.0(6)
O71 C64 C35 121.8(6)
N72 C64 C35 117.2(5)
C52 C65 C51 120.3(6)
C52 C65 C60 120.0(6)
C51 C65 C60 119.8(5)
N83 C66 C36 132.5(5)
N83 C66 C47 105.2(5)
C36 C66 C47 122.2(5)
N3 C67 N82 112.4(4)
N3 C67 C57 120.5(5)
N82 C67 C57 127.1(5)
C25 C68 C12 123.8(5)
C25 C68 N70 105.5(5)
C12 C68 N70 130.7(5)
N83 C69 C50 114.0(4)
N83 C69 H69A 108.8
C50 C69 H69A 108.8
N83 C69 H69B 108.8
C50 C69 H69B 108.8
H69A C69 H69B 107.6
C57 N2 C45 111.9(4)
C57 N2 C41 111.3(4)
C45 N2 C41 110.2(4)
C57 N2 Cu1 105.5(3)
C45 N2 Cu1 109.6(3)
C41 N2 Cu1 108.0(3)
C67 N3 C61 104.7(4)
C67 N3 Cu1 108.5(3)
C61 N3 Cu1 146.6(4)
C54 N4 C25 105.2(4)
C54 N4 Cu1 111.7(3)
C25 N4 Cu1 142.6(4)
C48 N5 C47 105.0(4)
C48 N5 Cu1 111.4(4)
C47 N5 Cu1 143.2(4)
C54 N70 C68 106.4(4)
C54 N70 C32 127.1(4)
C68 N70 C32 126.5(5)
C64 N72 C34 124.9(5)
C64 N72 C28 116.7(5)
C34 N72 C28 117.9(5)
C38 N78 C55 125.9(5)
C38 N78 C44 117.4(5)
C55 N78 C44 116.7(5)
C62 N81 C37 125.2(5)
C62 N81 C39 116.5(5)
C37 N81 C39 118.0(5)
C67 N82 C58 107.9(4)
C67 N82 C59 125.6(4)
C58 N82 C59 126.2(5)
C48 N83 C66 107.2(4)
C48 N83 C69 126.5(5)
C66 N83 C69 126.2(5)
Cu1 O6 H6A 128(3)
Cu1 O6 H6B 122(4)
H6A O6 H6B 104(5)
O6 Cu1 N4 98.35(18)
O6 Cu1 N2 178.59(19)
N4 Cu1 N2 80.48(17)
O6 Cu1 N5 101.45(18)
N4 Cu1 N5 120.19(18)
N2 Cu1 N5 79.85(18)
O6 Cu1 N3 100.25(18)
N4 Cu1 N3 121.89(18)
N2 Cu1 N3 79.76(17)
N5 Cu1 N3 109.08(17)
N106 C101 H10A 109.5
N106 C101 H10B 109.5
H10A C101 H10B 109.5
N106 C101 H10C 109.5
H10A C101 H10C 109.5
H10B C101 H10C 109.5
N106 C102 H10D 109.5
N106 C102 H10E 109.5
H10D C102 H10E 109.5
N106 C102 H10F 109.5
H10D C102 H10F 109.5
H10E C102 H10F 109.5
O108 C104 N106 125.9(6)
O108 C104 H104 117.1
N106 C104 H104 117.1
C104 N106 C102 122.9(5)
C104 N106 C101 120.5(5)
C102 N106 C101 116.6(5)
N119 C115 H11A 109.5
N119 C115 H11B 109.5
H11A C115 H11B 109.5
N119 C115 H11C 109.5
H11A C115 H11C 109.5
H11B C115 H11C 109.5
N119 C116 H11D 109.5
N119 C116 H11E 109.5
H11D C116 H11E 109.5
N119 C116 H11F 109.5
H11D C116 H11F 109.5
H11E C116 H11F 109.5
O119 C117 N119 143.9(19)
O119 C117 H117 108.0
N119 C117 H117 108.0
C117 N119 C115 124.4(14)
C117 N119 C116 124.0(13)
C115 N119 C116 110.1(9)
O103 Cl90 O105 109.0(4)
O103 Cl90 O109 111.9(4)
O105 Cl90 O109 108.6(3)
O103 Cl90 O107 108.6(4)
O105 Cl90 O107 109.9(4)
O109 Cl90 O107 108.8(3)
O17 Cl91 O9 108.5(4)
O17 Cl91 O11 113.4(4)
O9 Cl91 O11 110.5(4)
O17 Cl91 O13 108.6(5)
O9 Cl91 O13 109.4(5)
O11 Cl91 O13 106.4(3)
H11G O110 H11H 115(8)
H11I O111 H11J 109.5
H11K O118 H11L 109.5

loop_
_geom_bond_atom_site_label_1
_geom_bond_atom_site_label_2
_geom_bond_distance
C1 C9 1.381(11)
C1 C2 1.387(13)
C1 H1 0.9500
C2 C13 1.389(12)
C2 H2 0.9500
C3 C16 1.379(10)
C3 C15 1.385(10)
C3 H3 0.9500
C4 C5 1.330(12)
C4 C13 1.456(11)
C4 H4 0.9500
C5 C11 1.393(10)
C5 H5 0.9500
C6 C12 1.367(9)
C6 C26 1.391(9)
C6 H6 0.9500
C7 C58 1.393(8)
C7 C53 1.414(9)
C7 H7 0.9500
C8 C22 1.357(10)
C8 C23 1.432(10)
C8 H8 0.9500
C9 C17 1.368(9)
C9 H9 0.9500
C10 C14 1.364(10)
C10 C16 1.433(9)
C10 H10 0.9500
C11 C18 1.375(9)
C11 H11 0.9500
C12 C68 1.398(8)
C12 H12 0.9500
C13 C27 1.435(9)
C14 C19 1.412(9)
C14 H14 0.9500
C15 C42 1.422(9)
C15 H15 0.9500
C16 C29 1.457(9)
C17 C27 1.432(9)
C17 C62 1.484(8)
C18 C27 1.407(9)
C18 C37 1.474(8)
C19 C24 1.372(8)
C19 H19 0.9500
C20 C21 1.372(9)
C20 C33 1.413(9)
C20 H20 0.9500
C21 C52 1.424(9)
C21 H21 0.9500
C22 C52 1.408(9)
C22 H22 0.9500
C23 C51 1.382(8)
C23 H23 0.9500
C24 C29 1.424(9)
C24 C34 1.478(9)
C25 C68 1.368(8)
C25 N4 1.399(7)
C25 C40 1.433(7)
C26 C40 1.362(8)
C26 H26 0.9500
C28 N72 1.501(8)
C28 C63 1.527(8)
C28 H28A 0.9900
C28 H28B 0.9900
C29 C35 1.410(9)
C30 C56 1.378(8)
C30 C53 1.395(9)
C30 H30 0.9500
C31 C43 1.393(8)
C31 C46 1.421(8)
C31 H31 0.9500
C32 N70 1.466(7)
C32 C63 1.540(8)
C32 H32A 0.9900
C32 H32B 0.9900
C33 C60 1.387(8)
C33 H33 0.9500
C34 O74 1.218(8)
C34 N72 1.405(8)
C35 C42 1.375(9)
C35 C64 1.484(8)
C36 C46 1.373(8)
C36 C66 1.388(8)
C36 H36 0.9500
C37 O80 1.225(7)
C37 N81 1.394(7)
C38 O85 1.220(6)
C38 N78 1.400(7)
C38 C60 1.470(8)
C39 N81 1.482(7)
C39 C50 1.523(8)
C39 H39A 0.9900
C39 H39B 0.9900
C40 H40 0.9500
C41 C54 1.499(7)
C41 N2 1.503(7)
C41 H41A 0.9900
C41 H41B 0.9900
C42 H42 0.9500
C43 C47 1.399(8)
C43 H43 0.9500
C44 N78 1.467(7)
C44 C49 1.556(7)
C44 H44A 0.9900
C44 H44B 0.9900
C45 C48 1.491(8)
C45 N2 1.494(7)
C45 H45A 0.9900
C45 H45B 0.9900
C46 H46 0.9500
C47 N5 1.397(7)
C47 C66 1.411(7)
C48 N5 1.324(6)
C48 N83 1.352(7)
C49 C59 1.529(8)
C49 H49A 0.9900
C49 H49B 0.9900
C50 C69 1.518(8)
C50 H50A 0.9900
C50 H50B 0.9900
C51 C65 1.420(8)
C51 C55 1.476(8)
C52 C65 1.418(8)
C53 H53 0.9500
C54 N4 1.329(6)
C54 N70 1.348(7)
C55 O73 1.228(7)
C55 N78 1.401(7)
C56 C61 1.397(8)
C56 H56 0.9500
C57 C67 1.484(7)
C57 N2 1.488(7)
C57 H57A 0.9900
C57 H57B 0.9900
C58 N82 1.394(7)
C58 C61 1.406(8)
C59 N82 1.487(7)
C59 H59A 0.9900
C59 H59B 0.9900
C60 C65 1.426(8)
C61 N3 1.390(7)
C62 O84 1.229(7)
C62 N81 1.391(8)
C63 H63A 0.9900
C63 H63B 0.9900
C64 O71 1.232(7)
C64 N72 1.392(8)
C66 N83 1.387(7)
C67 N3 1.347(7)
C67 N82 1.348(6)
C68 N70 1.423(7)
C69 N83 1.491(6)
C69 H69A 0.9900
C69 H69B 0.9900
N2 Cu1 2.078(4)
N3 Cu1 2.107(5)
N4 Cu1 2.034(4)
N5 Cu1 2.095(5)
O6 Cu1 1.937(4)
O6 H6A 0.90(6)
O6 H6B 0.90(6)
C101 N106 1.455(8)
C101 H10A 0.9800
C101 H10B 0.9800
C101 H10C 0.9800
C102 N106 1.453(8)
C102 H10D 0.9800
C102 H10E 0.9800
C102 H10F 0.9800
C104 O108 1.226(7)
C104 N106 1.336(8)
C104 H104 0.9500
C115 N119 1.463(16)
C115 H11A 0.9800
C115 H11B 0.9800
C115 H11C 0.9800
C116 N119 1.518(14)
C116 H11D 0.9800
C116 H11E 0.9800
C116 H11F 0.9800
C117 O119 1.064(17)
C117 N119 1.251(13)
C117 H117 0.9500
O103 Cl90 1.398(5)
O105 Cl90 1.424(5)
O107 Cl90 1.431(5)
O109 Cl90 1.430(4)
O9 Cl91 1.414(6)
O11 Cl91 1.428(5)
O13 Cl91 1.438(6)
O17 Cl91 1.386(6)
O110 H11G 0.76(9)
O110 H11H 0.75(7)
O111 H11I 0.8702
O111 H11J 0.8700
O118 H11K 0.8699
O118 H11L 0.8699

loop_
_platon_squeeze_void_nr
_platon_squeeze_void_average_x
_platon_squeeze_void_average_y
_platon_squeeze_void_average_z
_platon_squeeze_void_volume
_platon_squeeze_void_count_electrons
_platon_squeeze_void_content
1 0.000 0.000 0.000 462 91 ' '
